data_1520624
loop_
_publ_author_name
'Engle, Keary M.'
'Pfeifer, Lukas'
'Pidgeon, George W.'
'Giuffredi, Guy T.'
'Thompson, Amber L.'
'Paton, Robert S.'
'Brown, John M.'
'Gouverneur, V\'eronique'

_publ_section_title
;
 Coordination diversity in hydrogen-bonded homoleptic fluoride--alcohol
 complexes modulates reactivity
;
_journal_issue 9
_journal_name_full 'Chem. Sci.'
_journal_page_first 5293
_journal_paper_doi 10.1039/C5SC01812A
_journal_volume 6
_journal_year 2015
_chemical_formula_moiety 'C16 H36 N, 2(C6 H14 O2), F'
_chemical_formula_sum 'C28 H64 F N O4'
_chemical_formula_weight 497.82
_chemical_melting_point ?
_space_group_IT_number 61
_symmetry_cell_setting orthorhombic
_symmetry_space_group_name_Hall '-P 2ac 2ab'
_symmetry_space_group_name_H-M 'P b c a'
_atom_sites_solution_hydrogens difmap
_atom_sites_solution_primary other
_audit_creation_date 13-04-25
_audit_creation_method CRYSTALS_ver_14.40
_audit_update_record
;
2015-05-19 deposited with the CCDC.
2015-06-22 downloaded from the CCDC.
;
_cell_angle_alpha 90
_cell_angle_beta 90
_cell_angle_gamma 90
_cell_formula_units_Z 8
_cell_length_a 18.6017(3)
_cell_length_b 18.6158(3)
_cell_length_c 19.1084(3)
_cell_measurement_reflns_used 7082
_cell_measurement_temperature 150
_cell_measurement_theta_max 26
_cell_measurement_theta_min 5
_cell_volume 6616.96(18)
_computing_cell_refinement 'DENZO/SCALEPACK (Otwinowski & Minor, 1997)'
_computing_data_collection 'COLLECT (Nonius, 2001).'
_computing_data_reduction 'DENZO/SCALEPACK (Otwinowski & Minor, 1997)'
_computing_molecular_graphics 'CAMERON (Watkin et al., 1996)'
_computing_publication_material 'CRYSTALS (Betteridge et al., 2003)'
_computing_structure_refinement 'CRYSTALS (Betteridge et al., 2003)'
_computing_structure_solution 'Superflip (Palatinus & Chapuis, 2007)'
_diffrn_ambient_temperature 150
_diffrn_measured_fraction_theta_full 0.991
_diffrn_measured_fraction_theta_max 0.991
_diffrn_measurement_device Area
_diffrn_measurement_device_type 'Nonius KappaCCD'
_diffrn_measurement_method \w
_diffrn_radiation_monochromator graphite
_diffrn_radiation_type 'Mo K\a'
_diffrn_radiation_wavelength 0.71073
_diffrn_reflns_av_R_equivalents 0.022
_diffrn_reflns_limit_h_max 22
_diffrn_reflns_limit_h_min -22
_diffrn_reflns_limit_k_max 22
_diffrn_reflns_limit_k_min -22
_diffrn_reflns_limit_l_max 23
_diffrn_reflns_limit_l_min -23
_diffrn_reflns_number 96568
_diffrn_reflns_theta_full 26.020
_diffrn_reflns_theta_max 26.020
_diffrn_reflns_theta_min 5.115
_diffrn_standards_number 0
_exptl_absorpt_coefficient_mu 0.068
_exptl_absorpt_correction_T_max 0.99
_exptl_absorpt_correction_T_min 0.79
_exptl_absorpt_correction_type multi-scan
_exptl_absorpt_process_details 'DENZO/SCALEPACK (Otwinowski & Minor, 1997)'
_exptl_crystal_colour clear_pale_colourless
_exptl_crystal_density_diffrn 0.999
_exptl_crystal_density_meas ?
_exptl_crystal_density_method 'not measured'
_exptl_crystal_description prism
_exptl_crystal_F_000 2240
_exptl_crystal_size_max 0.490
_exptl_crystal_size_mid 0.100
_exptl_crystal_size_min 0.080
_refine_diff_density_max 0.20
_refine_diff_density_min -0.14
_refine_ls_extinction_method None
_refine_ls_goodness_of_fit_ref 0.9864
_refine_ls_hydrogen_treatment constr
_refine_ls_matrix_type full
_refine_ls_number_parameters 308
_refine_ls_number_reflns 6466
_refine_ls_number_restraints 0
_refine_ls_R_factor_all 0.0558
_refine_ls_R_factor_gt 0.0427
_refine_ls_shift/su_max 0.0003659
_refine_ls_shift/su_mean 0.0000486
_refine_ls_structure_factor_coef Fsqd
_refine_ls_weighting_details
;
 Method= Modified Sheldrick 
 w=1/[\s^2^(F^2^) + ( 0.05P)^2^ + 1.37P] 
 ,where P=(max(Fo^2^,0) + 2Fc^2^)/3 
;
_refine_ls_weighting_scheme calc
_refine_ls_wR_factor_all 0.1038
_refine_ls_wR_factor_gt 0.0979
_refine_ls_wR_factor_ref 0.1038
_reflns_limit_h_max 22
_reflns_limit_h_min 0
_reflns_limit_k_max 22
_reflns_limit_k_min 0
_reflns_limit_l_max 0
_reflns_limit_l_min -23
_reflns_number_gt 5368
_reflns_number_total 6466
_reflns_threshold_expression I>2.0\s(I)
_oxford_diffrn_Wilson_B_factor 3.69
_oxford_diffrn_Wilson_scale 20.77
_oxford_refine_ls_r_factor_ref 0.0558
_oxford_refine_ls_scale 0.3448(3)
_oxford_reflns_number_all 6466
_oxford_reflns_threshold_expression_ref I>-3.0\s(I)
_oxford_structure_analysis_title 064ggke01
_cod_data_source_file c5sc01812a2.cif
_cod_data_source_block 2g
_cod_depositor_comments
;
The following automatic conversions were performed:

'_chemical_melting_point' value 'not measured' was changed to '?' -
the value is undefined or not given.

'_atom_sites_solution_primary' value 'Other' changed to 'other'
according to
/usr/data/users/saulius/crontab/automatic-downloads/rss-feeds/RSC/lib/dictionaries/cif_core.dic
dictionary named 'cif_core.dic' version 2.4.2 from 2011-04-26.

'_exptl_crystal_density_meas' value 'not measured' was changed to '?'
- the value is perceived as not measured.

Automatic conversion script
Id: cif_fix_values 3271 2015-04-21 07:52:19Z andrius 

 Adding full bibliography for 1520618--1520631.cif.
;
_cod_original_sg_symbol_H-M 'P b c a '
_cod_original_formula_sum 'C28 H64 F1 N1 O4'
_cod_database_code 1520624

loop_
_symmetry_equiv_pos_as_xyz
x,y,z
-x,-y,-z
x,-y+1/2,z+1/2
-x,y+1/2,-z+1/2
-x+1/2,-y,z+1/2
x+1/2,y,-z+1/2
x+1/2,-y+1/2,-z
-x+1/2,y+1/2,z

loop_
_atom_site_label
_atom_site_type_symbol
_atom_site_fract_x
_atom_site_fract_y
_atom_site_fract_z
_atom_site_U_iso_or_equiv
_atom_site_occupancy
_atom_site_adp_type
_atom_site_refinement_flags_posn
O11 O 0.56788(7) 0.72138(8) 0.30033(6) 0.0513 1.0000 Uani .
O12 O 0.54606(7) 0.65605(7) 0.44062(6) 0.0501 1.0000 Uani .
C13 C 0.62234(10) 0.71496(12) 0.35288(9) 0.0477 1.0000 Uani .
C14 C 0.62025(14) 0.78300(13) 0.39782(11) 0.0615 1.0000 Uani .
C15 C 0.69275(13) 0.71186(18) 0.31307(11) 0.0764 1.0000 Uani .
C16 C 0.60849(10) 0.64646(12) 0.39733(9) 0.0471 1.0000 Uani .
C17 C 0.59632(15) 0.58091(14) 0.35078(12) 0.0698 1.0000 Uani .
C18 C 0.66914(13) 0.63180(14) 0.44888(11) 0.0663 1.0000 Uani .
O21 O 0.37360(8) 0.81345(7) 0.29469(6) 0.0539 1.0000 Uani .
O22 O 0.41449(8) 0.83041(7) 0.44283(6) 0.0519 1.0000 Uani .
C23 C 0.33862(10) 0.86068(10) 0.34234(9) 0.0412 1.0000 Uani .
C24 C 0.27629(13) 0.82080(13) 0.37657(12) 0.0628 1.0000 Uani .
C25 C 0.30923(14) 0.92073(12) 0.29649(10) 0.0597 1.0000 Uani .
C26 C 0.39302(11) 0.88796(10) 0.39833(9) 0.0440 1.0000 Uani .
C27 C 0.46051(14) 0.91905(16) 0.36375(13) 0.0755 1.0000 Uani .
C28 C 0.35884(15) 0.94266(12) 0.44785(11) 0.0673 1.0000 Uani .
F1 F 0.44450(6) 0.71655(6) 0.36576(6) 0.0533 1.0000 Uani .
N31 N 0.48187(7) 0.73666(7) 0.62204(6) 0.0265 1.0000 Uani .
C32 C 0.54096(8) 0.77609(9) 0.58261(7) 0.0293 1.0000 Uani .
C33 C 0.59799(9) 0.81016(10) 0.62899(8) 0.0366 1.0000 Uani .
C34 C 0.65669(10) 0.84451(10) 0.58584(9) 0.0389 1.0000 Uani .
C35 C 0.71542(11) 0.87771(11) 0.63084(10) 0.0455 1.0000 Uani .
C36 C 0.44411(9) 0.78604(9) 0.67381(7) 0.0295 1.0000 Uani .
C37 C 0.41070(10) 0.85332(9) 0.64273(8) 0.0375 1.0000 Uani .
C38 C 0.37834(11) 0.89881(10) 0.70092(9) 0.0449 1.0000 Uani .
C39 C 0.34221(12) 0.96574(12) 0.67396(12) 0.0595 1.0000 Uani .
C40 C 0.51289(9) 0.67500(8) 0.66476(7) 0.0295 1.0000 Uani .
C41 C 0.55143(10) 0.61832(9) 0.62258(8) 0.0372 1.0000 Uani .
C42 C 0.57587(13) 0.55634(11) 0.66721(10) 0.0540 1.0000 Uani .
C43 C 0.61050(15) 0.49724(12) 0.62429(12) 0.0672 1.0000 Uani .
C44 C 0.42948(8) 0.70879(9) 0.56737(7) 0.0287 1.0000 Uani .
C45 C 0.37106(9) 0.66015(10) 0.59495(8) 0.0359 1.0000 Uani .
C46 C 0.32062(11) 0.63635(11) 0.53737(10) 0.0461 1.0000 Uani .
C47 C 0.26771(11) 0.58014(11) 0.56125(11) 0.0509 1.0000 Uani .
H253 H 0.2823 0.9546 0.3239 0.0882 1.0000 Uiso R
H252 H 0.3491 0.9470 0.2757 0.0894 1.0000 Uiso R
H251 H 0.2792 0.9011 0.2605 0.0890 1.0000 Uiso R
H241 H 0.2482 0.8543 0.4056 0.0934 1.0000 Uiso R
H242 H 0.2463 0.7985 0.3411 0.0942 1.0000 Uiso R
H243 H 0.2952 0.7846 0.4089 0.0925 1.0000 Uiso R
H281 H 0.3939 0.9563 0.4844 0.0996 1.0000 Uiso R
H282 H 0.3464 0.9858 0.4210 0.1003 1.0000 Uiso R
H283 H 0.3141 0.9226 0.4689 0.1005 1.0000 Uiso R
H273 H 0.4942 0.9343 0.3979 0.1127 1.0000 Uiso R
H272 H 0.4459 0.9586 0.3339 0.1119 1.0000 Uiso R
H271 H 0.4817 0.8829 0.3336 0.1129 1.0000 Uiso R
H152 H 0.6963 0.7557 0.2818 0.1138 1.0000 Uiso R
H153 H 0.7322 0.7111 0.3483 0.1132 1.0000 Uiso R
H151 H 0.6932 0.6670 0.2838 0.1141 1.0000 Uiso R
H142 H 0.6289 0.8272 0.3679 0.0912 1.0000 Uiso R
H141 H 0.6585 0.7811 0.4327 0.0906 1.0000 Uiso R
H143 H 0.5725 0.7851 0.4214 0.0911 1.0000 Uiso R
H181 H 0.7114 0.6243 0.4234 0.0984 1.0000 Uiso R
H183 H 0.6751 0.6721 0.4788 0.0985 1.0000 Uiso R
H182 H 0.6569 0.5898 0.4757 0.0991 1.0000 Uiso R
H173 H 0.6391 0.5717 0.3219 0.1019 1.0000 Uiso R
H171 H 0.5848 0.5399 0.3801 0.1049 1.0000 Uiso R
H172 H 0.5560 0.5910 0.3202 0.1046 1.0000 Uiso R
H401 H 0.5443 0.6976 0.6980 0.0346 1.0000 Uiso R
H402 H 0.4734 0.6541 0.6884 0.0345 1.0000 Uiso R
H411 H 0.5933 0.6402 0.6022 0.0465 1.0000 Uiso R
H412 H 0.5214 0.6010 0.5856 0.0460 1.0000 Uiso R
H421 H 0.6111 0.5752 0.7029 0.0653 1.0000 Uiso R
H422 H 0.5347 0.5374 0.6920 0.0665 1.0000 Uiso R
H431 H 0.6260 0.4566 0.6545 0.1004 1.0000 Uiso R
H433 H 0.6531 0.5160 0.6005 0.1016 1.0000 Uiso R
H432 H 0.5764 0.4782 0.5908 0.1009 1.0000 Uiso R
H321 H 0.5630 0.7430 0.5502 0.0333 1.0000 Uiso R
H322 H 0.5167 0.8112 0.5557 0.0340 1.0000 Uiso R
H331 H 0.6191 0.7730 0.6591 0.0462 1.0000 Uiso R
H332 H 0.5768 0.8464 0.6582 0.0453 1.0000 Uiso R
H341 H 0.6792 0.8082 0.5547 0.0476 1.0000 Uiso R
H342 H 0.6345 0.8803 0.5565 0.0490 1.0000 Uiso R
H351 H 0.7479 0.9054 0.6013 0.0665 1.0000 Uiso R
H352 H 0.7405 0.8407 0.6547 0.0674 1.0000 Uiso R
H353 H 0.6949 0.9107 0.6662 0.0669 1.0000 Uiso R
H441 H 0.4554 0.6829 0.5334 0.0320 1.0000 Uiso R
H442 H 0.4081 0.7512 0.5461 0.0327 1.0000 Uiso R
H451 H 0.3922 0.6178 0.6148 0.0452 1.0000 Uiso R
H452 H 0.3449 0.6835 0.6310 0.0447 1.0000 Uiso R
H461 H 0.3497 0.6158 0.5014 0.0573 1.0000 Uiso R
H462 H 0.2964 0.6761 0.5181 0.0583 1.0000 Uiso R
H473 H 0.2346 0.5669 0.5245 0.0761 1.0000 Uiso R
H472 H 0.2929 0.5372 0.5772 0.0764 1.0000 Uiso R
H471 H 0.2410 0.5983 0.6030 0.0752 1.0000 Uiso R
H362 H 0.4784 0.8000 0.7091 0.0347 1.0000 Uiso R
H361 H 0.4086 0.7572 0.6972 0.0364 1.0000 Uiso R
H372 H 0.4477 0.8820 0.6189 0.0453 1.0000 Uiso R
H371 H 0.3727 0.8406 0.6095 0.0463 1.0000 Uiso R
H382 H 0.4161 0.9120 0.7335 0.0554 1.0000 Uiso R
H381 H 0.3440 0.8690 0.7247 0.0546 1.0000 Uiso R
H393 H 0.3189 0.9945 0.7111 0.0884 1.0000 Uiso R
H391 H 0.3785 0.9965 0.6506 0.0891 1.0000 Uiso R
H392 H 0.3059 0.9529 0.6400 0.0890 1.0000 Uiso R
H221 H 0.4255 0.7946 0.4187 0.0776 1.0000 Uiso R
H121 H 0.5111 0.6693 0.4134 0.0755 1.0000 Uiso R
H211 H 0.3955 0.7806 0.3148 0.0810 1.0000 Uiso R
H111 H 0.5272 0.7217 0.3237 0.0768 1.0000 Uiso R

loop_
_atom_site_aniso_label
_atom_site_aniso_U_11
_atom_site_aniso_U_22
_atom_site_aniso_U_33
_atom_site_aniso_U_23
_atom_site_aniso_U_13
_atom_site_aniso_U_12
O11 0.0511(8) 0.0796(10) 0.0231(5) 0.0024(6) -0.0066(5) 0.0045(7)
O12 0.0539(8) 0.0644(9) 0.0320(6) 0.0059(6) 0.0056(6) 0.0184(7)
C13 0.0422(10) 0.0768(14) 0.0240(7) -0.0014(8) -0.0033(7) 0.0044(10)
C14 0.0692(14) 0.0720(15) 0.0435(10) -0.0023(10) -0.0099(10) -0.0085(12)
C15 0.0491(13) 0.137(2) 0.0426(11) 0.0001(14) 0.0049(10) -0.0054(14)
C16 0.0472(11) 0.0659(13) 0.0282(8) -0.0041(8) 0.0017(8) 0.0180(10)
C17 0.0774(16) 0.0736(16) 0.0583(12) -0.0163(12) -0.0040(12) 0.0215(13)
C18 0.0621(14) 0.0955(18) 0.0412(10) -0.0019(11) -0.0070(10) 0.0345(13)
O21 0.0733(9) 0.0592(9) 0.0293(6) -0.0062(6) 0.0018(6) 0.0297(7)
O22 0.0766(10) 0.0490(8) 0.0302(6) 0.0042(5) -0.0029(6) 0.0186(7)
C23 0.0499(11) 0.0418(10) 0.0319(8) -0.0032(7) 0.0036(8) 0.0150(8)
C24 0.0572(13) 0.0650(14) 0.0662(13) -0.0079(11) 0.0099(11) -0.0051(11)
C25 0.0774(15) 0.0557(13) 0.0461(10) 0.0012(9) -0.0108(11) 0.0221(11)
C26 0.0569(12) 0.0413(10) 0.0339(9) 0.0050(8) -0.0003(8) 0.0061(9)
C27 0.0691(16) 0.0837(18) 0.0737(15) 0.0207(14) -0.0043(13) -0.0189(13)
C28 0.106(2) 0.0471(12) 0.0488(11) -0.0107(10) -0.0121(12) 0.0186(12)
F1 0.0467(6) 0.0531(7) 0.0601(6) -0.0014(5) -0.0021(5) 0.0159(5)
N31 0.0293(7) 0.0307(7) 0.0197(5) 0.0010(5) -0.0001(5) 0.0013(6)
C32 0.0321(8) 0.0323(8) 0.0236(7) 0.0018(6) 0.0033(6) -0.0001(7)
C33 0.0382(9) 0.0437(10) 0.0279(8) -0.0023(7) 0.0006(7) -0.0068(8)
C34 0.0424(10) 0.0431(10) 0.0311(8) 0.0010(7) 0.0016(7) -0.0095(8)
C35 0.0475(11) 0.0495(11) 0.0395(9) -0.0028(8) 0.0011(8) -0.0150(9)
C36 0.0325(8) 0.0351(8) 0.0208(6) -0.0016(6) 0.0026(6) 0.0020(7)
C37 0.0437(10) 0.0378(9) 0.0310(8) -0.0017(7) 0.0000(7) 0.0073(8)
C38 0.0456(10) 0.0474(11) 0.0418(9) -0.0136(8) -0.0018(8) 0.0103(9)
C39 0.0614(13) 0.0510(12) 0.0660(13) -0.0198(10) -0.0141(11) 0.0202(10)
C40 0.0323(8) 0.0332(9) 0.0229(7) 0.0048(6) -0.0013(6) -0.0005(7)
C41 0.0426(9) 0.0379(9) 0.0310(8) 0.0028(7) 0.0023(7) 0.0086(8)
C42 0.0703(14) 0.0475(11) 0.0444(10) 0.0133(9) 0.0126(10) 0.0218(10)
C43 0.0909(17) 0.0490(12) 0.0617(13) 0.0185(11) 0.0264(13) 0.0331(12)
C44 0.0306(8) 0.0350(9) 0.0205(6) -0.0008(6) -0.0033(6) 0.0024(7)
C45 0.0358(9) 0.0410(10) 0.0307(8) 0.0014(7) -0.0006(7) -0.0024(7)
C46 0.0469(11) 0.0508(11) 0.0405(9) 0.0031(8) -0.0077(8) -0.0104(9)
C47 0.0459(12) 0.0451(11) 0.0619(12) 0.0072(9) -0.0122(9) -0.0102(9)

loop_
_atom_type_symbol
_atom_type_scat_dispersion_real
_atom_type_scat_dispersion_imag
_atom_type_scat_Cromer_Mann_a1
_atom_type_scat_Cromer_Mann_b1
_atom_type_scat_Cromer_Mann_a2
_atom_type_scat_Cromer_Mann_b2
_atom_type_scat_Cromer_Mann_a3
_atom_type_scat_Cromer_Mann_b3
_atom_type_scat_Cromer_Mann_a4
_atom_type_scat_Cromer_Mann_b4
_atom_type_scat_Cromer_Mann_c
_atom_type_scat_source
C 0.0033 0.0016 2.3100 20.8439 1.0200 10.2075 1.5886 0.5687 0.8650 51.6512 0.2156 'International Tables Vol C 4.2.6.8 and 6.1.1.4'
H 0.0000 0.0000 0.4930 10.5109 0.3229 26.1257 0.1402 3.1424 0.0408 57.7998 0.0030 'International Tables Vol C 4.2.6.8 and 6.1.1.4'
F 0.0171 0.0103 3.5392 10.2825 2.6412 4.2944 1.5170 0.2615 1.0243 26.1476 0.2776 'International Tables Vol C 4.2.6.8 and 6.1.1.4'
N 0.0061 0.0033 12.2126 0.0057 3.1322 9.8933 2.0125 28.9975 1.1663 0.5826 -11.5290 'International Tables Vol C 4.2.6.8 and 6.1.1.4'
O 0.0106 0.0060 3.0485 13.2771 2.2868 5.7011 1.5463 0.3239 0.8670 32.9089 0.2508 'International Tables Vol C 4.2.6.8 and 6.1.1.4'

loop_
_geom_angle_atom_site_label_1
_geom_angle_atom_site_label_2
_geom_angle_atom_site_label_3
_geom_angle
_geom_angle_publ_flag
C13 O11 H111 104.7 no
C16 O12 H121 107.2 no
O11 C13 C14 107.84(17) yes
O11 C13 C15 105.23(14) yes
C14 C13 C15 109.6(2) yes
O11 C13 C16 109.55(16) yes
C14 C13 C16 111.61(15) yes
C15 C13 C16 112.74(19) yes
C13 C14 H142 110.6 no
C13 C14 H141 109.6 no
H142 C14 H141 107.4 no
C13 C14 H143 107.9 no
H142 C14 H143 111.4 no
H141 C14 H143 110.0 no
C13 C15 H152 108.7 no
C13 C15 H153 107.4 no
H152 C15 H153 111.2 no
C13 C15 H151 108.5 no
H152 C15 H151 109.9 no
H153 C15 H151 111.0 no
C13 C16 O12 110.29(15) yes
C13 C16 C17 111.23(15) yes
O12 C16 C17 108.35(18) yes
C13 C16 C18 112.21(18) yes
O12 C16 C18 104.40(14) yes
C17 C16 C18 110.09(18) yes
C16 C17 H173 110.2 no
C16 C17 H171 108.9 no
H173 C17 H171 111.4 no
C16 C17 H172 108.1 no
H173 C17 H172 108.7 no
H171 C17 H172 109.3 no
C16 C18 H181 108.3 no
C16 C18 H183 109.5 no
H181 C18 H183 109.5 no
C16 C18 H182 108.4 no
H181 C18 H182 110.7 no
H183 C18 H182 110.4 no
C23 O21 H211 112.5 no
C26 O22 H221 109.8 no
O21 C23 C24 108.76(17) yes
O21 C23 C25 104.46(14) yes
C24 C23 C25 109.36(18) yes
O21 C23 C26 110.11(15) yes
C24 C23 C26 110.99(15) yes
C25 C23 C26 112.91(16) yes
C23 C24 H241 109.7 no
C23 C24 H242 110.3 no
H241 C24 H242 111.1 no
C23 C24 H243 109.4 no
H241 C24 H243 105.8 no
H242 C24 H243 110.5 no
C23 C25 H253 110.8 no
C23 C25 H252 109.2 no
H253 C25 H252 106.9 no
C23 C25 H251 110.0 no
H253 C25 H251 109.7 no
H252 C25 H251 110.1 no
C23 C26 O22 110.29(15) yes
C23 C26 C27 111.05(15) yes
O22 C26 C27 108.16(18) yes
C23 C26 C28 111.85(17) yes
O22 C26 C28 104.36(14) yes
C27 C26 C28 110.9(2) yes
C26 C27 H273 111.0 no
C26 C27 H272 108.1 no
H273 C27 H272 111.2 no
C26 C27 H271 109.1 no
H273 C27 H271 110.4 no
H272 C27 H271 106.9 no
C26 C28 H281 109.5 no
C26 C28 H282 108.6 no
H281 C28 H282 108.4 no
C26 C28 H283 110.3 no
H281 C28 H283 111.2 no
H282 C28 H283 108.7 no
C32 N31 C36 111.34(12) yes
C32 N31 C40 110.82(11) yes
C36 N31 C40 106.37(10) yes
C32 N31 C44 106.71(10) yes
C36 N31 C44 110.92(11) yes
C40 N31 C44 110.74(12) yes
N31 C32 C33 114.61(11) yes
N31 C32 H321 108.5 no
C33 C32 H321 110.1 no
N31 C32 H322 105.0 no
C33 C32 H322 111.1 no
H321 C32 H322 107.2 no
C32 C33 C34 111.27(12) yes
C32 C33 H331 109.1 no
C34 C33 H331 109.3 no
C32 C33 H332 110.2 no
C34 C33 H332 108.4 no
H331 C33 H332 108.6 no
C33 C34 C35 112.49(13) yes
C33 C34 H341 110.1 no
C35 C34 H341 108.2 no
C33 C34 H342 107.5 no
C35 C34 H342 110.9 no
H341 C34 H342 107.6 no
C34 C35 H351 109.4 no
C34 C35 H352 109.3 no
H351 C35 H352 110.9 no
C34 C35 H353 111.2 no
H351 C35 H353 107.9 no
H352 C35 H353 108.1 no
N31 C36 C37 115.63(11) yes
N31 C36 H362 108.2 no
C37 C36 H362 108.8 no
N31 C36 H361 106.4 no
C37 C36 H361 111.2 no
H362 C36 H361 106.2 no
C36 C37 C38 109.57(13) yes
C36 C37 H372 110.0 no
C38 C37 H372 108.2 no
C36 C37 H371 110.4 no
C38 C37 H371 108.8 no
H372 C37 H371 109.8 no
C37 C38 C39 112.77(16) yes
C37 C38 H382 108.8 no
C39 C38 H382 109.5 no
C37 C38 H381 106.6 no
C39 C38 H381 110.1 no
H382 C38 H381 109.0 no
C38 C39 H393 113.5 no
C38 C39 H391 109.1 no
H393 C39 H391 108.1 no
C38 C39 H392 109.6 no
H393 C39 H392 108.0 no
H391 C39 H392 108.5 no
N31 C40 C41 114.90(11) yes
N31 C40 H401 104.7 no
C41 C40 H401 111.8 no
N31 C40 H402 105.8 no
C41 C40 H402 109.6 no
H401 C40 H402 109.7 no
C40 C41 C42 112.14(13) yes
C40 C41 H411 107.8 no
C42 C41 H411 108.0 no
C40 C41 H412 110.7 no
C42 C41 H412 109.6 no
H411 C41 H412 108.5 no
C41 C42 C43 112.23(15) yes
C41 C42 H421 108.2 no
C43 C42 H421 110.1 no
C41 C42 H422 108.6 no
C43 C42 H422 109.7 no
H421 C42 H422 108.0 no
C42 C43 H431 111.1 no
C42 C43 H433 109.6 no
H431 C43 H433 107.9 no
C42 C43 H432 110.2 no
H431 C43 H432 107.2 no
H433 C43 H432 110.7 no
N31 C44 C45 115.24(12) yes
N31 C44 H441 108.7 no
C45 C44 H441 107.6 no
N31 C44 H442 105.8 no
C45 C44 H442 109.8 no
H441 C44 H442 109.7 no
C44 C45 C46 111.61(13) yes
C44 C45 H451 109.6 no
C46 C45 H451 107.6 no
C44 C45 H452 110.3 no
C46 C45 H452 110.2 no
H451 C45 H452 107.5 no
C45 C46 C47 112.84(15) yes
C45 C46 H461 106.9 no
C47 C46 H461 108.0 no
C45 C46 H462 110.5 no
C47 C46 H462 110.6 no
H461 C46 H462 107.8 no
C46 C47 H473 111.9 no
C46 C47 H472 110.5 no
H473 C47 H472 108.9 no
C46 C47 H471 109.3 no
H473 C47 H471 110.5 no
H472 C47 H471 105.5 no

loop_
_geom_bond_atom_site_label_1
_geom_bond_atom_site_label_2
_geom_bond_distance
_geom_bond_publ_flag
O11 C13 1.431(2) yes
O11 H111 0.879 no
O12 C16 1.437(2) yes
O12 H121 0.869 no
C13 C14 1.531(3) yes
C13 C15 1.516(3) yes
C13 C16 1.554(3) yes
C14 H142 1.014 no
C14 H141 0.976 no
C14 H143 0.997 no
C15 H152 1.013 no
C15 H153 0.997 no
C15 H151 1.004 no
C16 C17 1.527(3) yes
C16 C18 1.522(3) yes
C17 H173 0.984 no
C17 H171 0.971 no
C17 H172 0.969 no
C18 H181 0.935 no
C18 H183 0.949 no
C18 H182 0.962 no
O21 C23 1.423(2) yes
O21 H211 0.829 no
O22 C26 1.425(2) yes
O22 H221 0.836 no
C23 C24 1.524(3) yes
C23 C25 1.522(3) yes
C23 C26 1.558(3) yes
C24 H241 0.985 no
C24 H242 0.971 no
C24 H243 0.980 no
C25 H253 0.959 no
C25 H252 0.974 no
C25 H251 0.959 no
C26 C27 1.532(3) yes
C26 C28 1.528(3) yes
C27 H273 0.948 no
C27 H272 0.970 no
C27 H271 0.971 no
C28 H281 0.989 no
C28 H282 0.980 no
C28 H283 0.997 no
N31 C32 1.5216(19) yes
N31 C36 1.5221(18) yes
N31 C40 1.5222(19) yes
N31 C44 1.5201(18) yes
C32 C33 1.521(2) yes
C32 H321 0.966 no
C32 H322 0.946 no
C33 C34 1.510(2) yes
C33 H331 0.982 no
C33 H332 0.960 no
C34 C35 1.521(2) yes
C34 H341 0.994 no
C34 H342 0.964 no
C35 H351 0.974 no
C35 H352 0.949 no
C35 H353 0.990 no
C36 C37 1.519(2) yes
C36 H362 0.963 no
C36 H361 0.962 no
C37 C38 1.522(2) yes
C37 H372 0.983 no
C37 H371 0.980 no
C38 C39 1.507(3) yes
C38 H382 0.971 no
C38 H381 0.961 no
C39 H393 0.988 no
C39 H391 0.991 no
C39 H392 0.967 no
C40 C41 1.509(2) yes
C40 H401 0.959 no
C40 H402 0.946 no
C41 C42 1.505(2) yes
C41 H411 0.961 no
C41 H412 0.957 no
C42 C43 1.516(3) yes
C42 H421 1.009 no
C42 H422 0.967 no
C43 H431 0.994 no
C43 H433 0.978 no
C43 H432 0.969 no
C44 C45 1.509(2) yes
C44 H441 0.941 no
C44 H442 0.973 no
C45 C46 1.512(2) yes
C45 H451 0.959 no
C45 H452 0.949 no
C46 C47 1.507(3) yes
C46 H461 0.954 no
C46 H462 0.942 no
C47 H473 0.966 no
C47 H472 0.975 no
C47 H471 0.998 no

loop_
_geom_hbond_atom_site_label_D
_geom_hbond_atom_site_label_H
_geom_hbond_atom_site_label_A
_geom_hbond_site_symmetry_A
_geom_hbond_angle_DHA
_geom_hbond_distance_DH
_geom_hbond_distance_HA
_geom_hbond_distance_DA
_geom_hbond_publ_flag
C40 H401 O11 3_565 152.36 0.959 2.509 3.388(3) yes
C44 H441 O12 . 159.71 0.941 2.498 3.396(3) yes
C44 H442 O22 . 143.06 0.973 2.466 3.297(3) yes
C36 H362 O11 3_565 155.00 0.963 2.443 3.341(3) yes
C36 H361 O21 3_565 149.75 0.962 2.371 3.238(3) yes

loop_
_oxford_twin_element_scale_factors
0.6037(9)
0.3963(9)
